data_1010287
loop_
_publ_author_name
'Stackelberg, M von'
'Paulus, R'

_publ_section_title
;
Untersuchungen an den Phosphiden und Arseniden des Zinks und Cadmiums.
Das Zn~3~ P~2~ - Gitter.
;
_journal_coden_ASTM ZPCBAL
_journal_name_full
;
Zeitschrift fuer Physikalische Chemie, Abteilung B: Chemie der
Elementarprozesse, Aufbau der Materie
;
_journal_page_first 427
_journal_page_last 460
_journal_volume 28
_journal_year 1935
_chemical_formula_structural 'Zn3 P2'
_chemical_formula_sum 'P2 Zn3'
_chemical_name_systematic 'Zinc phosphide'
_space_group_IT_number 137
_symmetry_cell_setting tetragonal
_symmetry_space_group_name_Hall 'P 4n 2n -1n'
_symmetry_space_group_name_H-M 'P 42/n m c :1'
_cell_angle_alpha 90
_cell_angle_beta 90
_cell_angle_gamma 90
_cell_formula_units_Z 8
_cell_length_a 8.097(20)
_cell_length_b 8.097(20)
_cell_length_c 11.45(3)
_cell_volume 750.7
_exptl_crystal_density_meas 4.49(28)
_cod_original_sg_symbol_H-M 'P 42/n m c S'
_cod_database_code 1010287

loop_
_symmetry_equiv_pos_as_xyz
x,y,z
-x,-y,z
1/2+x,1/2+y,1/2-z
1/2-x,1/2-y,1/2-z
-x,y,z
x,-y,z
1/2-x,1/2+y,1/2-z
1/2+x,1/2-y,1/2-z
-y,x,-z
y,-x,-z
1/2-y,1/2+x,1/2+z
1/2+y,1/2-x,1/2+z
y,x,-z
-y,-x,-z
1/2+y,1/2+x,1/2+z
1/2-y,1/2-x,1/2+z

loop_
_atom_site_label
_atom_site_type_symbol
_atom_site_symmetry_multiplicity
_atom_site_Wyckoff_symbol
_atom_site_fract_x
_atom_site_fract_y
_atom_site_fract_z
_atom_site_occupancy
_atom_site_attached_hydrogens
_atom_site_calc_flag
P1 P3- 4 c 0. 0. 0.25(1) 1. 0 d
P2 P3- 4 d 0. 0.5 0.239(10) 1. 0 d
P3 P3- 8 f 0.261(10) 0.261(10) 0. 1. 0 d
Zn1 Zn2+ 8 g 0. 0.217(8) 0.103(12) 1. 0 d
Zn2 Zn2+ 8 g 0. 0.283(8) 0.386(12) 1. 0 d
Zn3 Zn2+ 8 g 0. 0.250(8) 0.647(12) 1. 0 d

loop_
_atom_type_symbol
_atom_type_oxidation_number
P3- -3.000
Zn2+ 2.000
